data_7221133
loop_
_publ_author_name
'Yan, Feng'
'Zhuang, Xiao-Mei'
'Lu, Tong-Bu'

_publ_section_title
;
 Synthesis and structures of dinuclear cryptates with Zn(ii), Cd(ii) and
 Hg(ii): tuning the cascade binding mode with metal ions
;
_journal_issue 30
_journal_name_full CrystEngComm
_journal_page_first 5832
_journal_paper_doi 10.1039/C5CE00817D
_journal_volume 17
_journal_year 2015
_chemical_formula_moiety '2(C36 H54 Cd2 N8 O H), 6(C3 H7 N O), 3(Cd I4)'
_chemical_formula_sum 'C90 H152 Cd7 I12 N22 O8'
_chemical_formula_weight 3979.94
_chemical_name_systematic
; 
 ? 
;
_space_group_IT_number 167
_symmetry_cell_setting trigonal
_symmetry_space_group_name_Hall '-R 3 2"c'
_symmetry_space_group_name_H-M 'R -3 c :H'
_atom_sites_solution_hydrogens geom
_atom_sites_solution_primary direct
_atom_sites_solution_secondary difmap
_audit_creation_method SHELXL-97
_audit_update_record
;
2015-06-09 deposited with the CCDC.
2015-06-22 downloaded from the CCDC.
;
_cell_angle_alpha 90.00
_cell_angle_beta 90.00
_cell_angle_gamma 120.00
_cell_formula_units_Z 6
_cell_length_a 17.6212(4)
_cell_length_b 17.6212(4)
_cell_length_c 71.599(2)
_cell_measurement_temperature 150(2)
_cell_volume 19253.4(8)
_computing_cell_refinement 'RAPID AUTO V2.40'
_computing_data_collection 'RAPID AUTO V2.40'
_computing_data_reduction 'RAPID AUTO V2.40'
_computing_molecular_graphics 'Bruker SHELXTL'
_computing_publication_material 'Bruker SHELXTL'
_computing_structure_refinement 'SHELXL-97 (Sheldrick, 1997)'
_computing_structure_solution 'SHELXS-97 (Sheldrick, 1990)'
_diffrn_ambient_temperature 150(2)
_diffrn_measured_fraction_theta_full 0.998
_diffrn_measured_fraction_theta_max 0.998
_diffrn_measurement_device_type 'Rigaku R-AXIS SPIDER IP'
_diffrn_measurement_method '\w scan'
_diffrn_radiation_monochromator graphite
_diffrn_radiation_source 'fine-focus sealed tube'
_diffrn_radiation_type MoK\a
_diffrn_radiation_wavelength 0.71073
_diffrn_reflns_av_R_equivalents 0.0771
_diffrn_reflns_av_sigmaI/netI 0.0391
_diffrn_reflns_limit_h_max 22
_diffrn_reflns_limit_h_min -22
_diffrn_reflns_limit_k_max 22
_diffrn_reflns_limit_k_min -22
_diffrn_reflns_limit_l_max 92
_diffrn_reflns_limit_l_min -92
_diffrn_reflns_number 58156
_diffrn_reflns_theta_full 27.48
_diffrn_reflns_theta_max 27.48
_diffrn_reflns_theta_min 3.14
_exptl_absorpt_coefficient_mu 4.077
_exptl_absorpt_correction_T_max 0.221
_exptl_absorpt_correction_T_min 0.213
_exptl_absorpt_correction_type multi-scan
_exptl_absorpt_process_details
;
Higashi, T (1995) Program for absorption correction.
Rigaku Corporation, Tokyo, Japan.
;
_exptl_crystal_colour colorless
_exptl_crystal_density_diffrn 2.055
_exptl_crystal_density_method 'not measured'
_exptl_crystal_description block
_exptl_crystal_F_000 11244
_exptl_crystal_size_max 0.40
_exptl_crystal_size_mid 0.38
_exptl_crystal_size_min 0.37
_refine_diff_density_max 2.138
_refine_diff_density_min -1.057
_refine_diff_density_rms 0.119
_refine_ls_extinction_method none
_refine_ls_goodness_of_fit_ref 1.005
_refine_ls_hydrogen_treatment mixed
_refine_ls_matrix_type full
_refine_ls_number_parameters 237
_refine_ls_number_reflns 4923
_refine_ls_number_restraints 0
_refine_ls_restrained_S_all 1.005
_refine_ls_R_factor_all 0.0337
_refine_ls_R_factor_gt 0.0308
_refine_ls_shift/su_max 0.002
_refine_ls_shift/su_mean 0.000
_refine_ls_structure_factor_coef Fsqd
_refine_ls_weighting_details 'calc w=1/[\s^2^(Fo^2^)+(0.0285P)^2^+161.2851P] where P=(Fo^2^+2Fc^2^)/3'
_refine_ls_weighting_scheme calc
_refine_ls_wR_factor_gt 0.0738
_refine_ls_wR_factor_ref 0.0754
_reflns_number_gt 4518
_reflns_number_total 4923
_reflns_threshold_expression >2sigma(I)
_cod_data_source_file c5ce00817d2.cif
_cod_data_source_block 3
_cod_depositor_comments 'Adding full bibliography for 7221133--7221140.cif.'
_cod_original_sg_symbol_H-M 'R -3 c'
_cod_database_code 7221133

loop_
_symmetry_equiv_pos_as_xyz
'x, y, z'
'-y, x-y, z'
'-x+y, -x, z'
'x-y, -y, -z+1/2'
'-x, -x+y, -z+1/2'
'y, x, -z+1/2'
'x+2/3, y+1/3, z+1/3'
'-y+2/3, x-y+1/3, z+1/3'
'-x+y+2/3, -x+1/3, z+1/3'
'x-y+2/3, -y+1/3, -z+5/6'
'-x+2/3, -x+y+1/3, -z+5/6'
'y+2/3, x+1/3, -z+5/6'
'x+1/3, y+2/3, z+2/3'
'-y+1/3, x-y+2/3, z+2/3'
'-x+y+1/3, -x+2/3, z+2/3'
'x-y+1/3, -y+2/3, -z+7/6'
'-x+1/3, -x+y+2/3, -z+7/6'
'y+1/3, x+2/3, -z+7/6'
'-x, -y, -z'
'y, -x+y, -z'
'x-y, x, -z'
'-x+y, y, z-1/2'
'x, x-y, z-1/2'
'-y, -x, z-1/2'
'-x+2/3, -y+1/3, -z+1/3'
'y+2/3, -x+y+1/3, -z+1/3'
'x-y+2/3, x+1/3, -z+1/3'
'-x+y+2/3, y+1/3, z-1/6'
'x+2/3, x-y+1/3, z-1/6'
'-y+2/3, -x+1/3, z-1/6'
'-x+1/3, -y+2/3, -z+2/3'
'y+1/3, -x+y+2/3, -z+2/3'
'x-y+1/3, x+2/3, -z+2/3'
'-x+y+1/3, y+2/3, z+1/6'
'x+1/3, x-y+2/3, z+1/6'
'-y+1/3, -x+2/3, z+1/6'

loop_
_atom_site_label
_atom_site_type_symbol
_atom_site_fract_x
_atom_site_fract_y
_atom_site_fract_z
_atom_site_U_iso_or_equiv
_atom_site_adp_type
_atom_site_occupancy
_atom_site_symmetry_multiplicity
_atom_site_calc_flag
_atom_site_refinement_flags
_atom_site_disorder_assembly
_atom_site_disorder_group
C1 C 0.3484(3) 0.7529(3) -0.05442(5) 0.0448(10) Uani 1 1 d . . .
H1A H 0.3256 0.7476 -0.0670 0.054 Uiso 1 1 calc R . .
H1B H 0.4110 0.7939 -0.0548 0.054 Uiso 1 1 calc R . .
C2 C 0.3053(3) 0.7884(3) -0.04165(5) 0.0421(9) Uani 1 1 d . . .
H2A H 0.3167 0.8450 -0.0462 0.051 Uiso 1 1 calc R . .
H2B H 0.2424 0.7490 -0.0417 0.051 Uiso 1 1 calc R . .
C3 C 0.4231(3) 0.8817(3) -0.01981(5) 0.0403(9) Uani 1 1 d . . .
H3A H 0.4136 0.9310 -0.0212 0.048 Uiso 1 1 calc R . .
H3B H 0.4646 0.8863 -0.0293 0.048 Uiso 1 1 calc R . .
C4 C 0.4592(2) 0.8831(2) -0.00073(5) 0.0331(8) Uani 1 1 d . . .
C5 C 0.5252(3) 0.8627(2) 0.00169(5) 0.0376(8) Uani 1 1 d . . .
H5 H 0.5530 0.8562 -0.0087 0.045 Uiso 1 1 calc R . .
C6 C 0.5501(2) 0.8518(3) 0.01927(6) 0.0370(8) Uani 1 1 d . . .
H6 H 0.5934 0.8368 0.0206 0.044 Uiso 1 1 calc R . .
C7 C 0.5110(2) 0.8633(2) 0.03505(5) 0.0317(7) Uani 1 1 d . . .
C8 C 0.4487(2) 0.8889(2) 0.03264(5) 0.0311(7) Uani 1 1 d . . .
H8 H 0.4246 0.9002 0.0431 0.037 Uiso 1 1 calc R . .
C9 C 0.4220(2) 0.8980(2) 0.01502(5) 0.0334(7) Uani 1 1 d . . .
H9 H 0.3794 0.9140 0.0137 0.040 Uiso 1 1 calc R . .
C10 C 0.5301(3) 0.8413(2) 0.05407(5) 0.0364(8) Uani 1 1 d . . .
H10A H 0.5117 0.8679 0.0636 0.044 Uiso 1 1 calc R . .
H10B H 0.5926 0.8641 0.0554 0.044 Uiso 1 1 calc R . .
C11 C 0.4900(3) 0.7186(3) 0.07584(5) 0.0425(9) Uani 1 1 d . . .
H11A H 0.5490 0.7573 0.0803 0.051 Uiso 1 1 calc R . .
H11B H 0.4797 0.6592 0.0760 0.051 Uiso 1 1 calc R . .
C12 C 0.4247(3) 0.7248(3) 0.08869(5) 0.0468(10) Uani 1 1 d . . .
H12A H 0.4320 0.7090 0.1013 0.056 Uiso 1 1 calc R . .
H12B H 0.4367 0.7848 0.0889 0.056 Uiso 1 1 calc R . .
C13 C 0.8033(6) 0.1123(6) 0.02238(12) 0.0430(13) Uani 0.50 1 d P A 1
H13 H 0.8253 0.1499 0.0326 0.7(5) Uiso 0.50 1 calc PR A 1
C14 C 0.8481(13) 0.0183(11) 0.03788(18) 0.102(4) Uani 0.50 1 d P A 1
H14A H 0.9035 0.0247 0.0343 0.12(6) Uiso 0.50 1 calc PR A 1
H14B H 0.8100 -0.0405 0.0422 0.19(9) Uiso 0.50 1 calc PR A 1
H14C H 0.8569 0.0588 0.0477 0.04(2) Uiso 0.50 1 calc PR A 1
C15 C 0.7862(9) -0.0138(7) 0.00496(19) 0.073(2) Uani 0.50 1 d P A 1
H15A H 0.7521 -0.0748 0.0081 0.08(4) Uiso 0.50 1 calc PR A 1
H15B H 0.8392 -0.0029 -0.0012 0.21(11) Uiso 0.50 1 calc PR A 1
H15C H 0.7530 0.0017 -0.0032 0.04(2) Uiso 0.50 1 calc PR A 1
C13' C 0.7629(6) 0.0524(6) 0.00760(12) 0.0430(13) Uani 0.50 1 d P A 2
H13' H 0.7318 0.0116 -0.0017 0.7(5) Uiso 0.50 1 calc PR A 2
C14' C 0.8093(9) -0.0462(7) 0.01981(19) 0.073(2) Uani 0.50 1 d P A 2
H14D H 0.8689 -0.0336 0.0203 0.06(3) Uiso 0.50 1 calc PR A 2
H14E H 0.7834 -0.0743 0.0082 0.04(3) Uiso 0.50 1 calc PR A 2
H14F H 0.7769 -0.0842 0.0300 0.05(3) Uiso 0.50 1 calc PR A 2
C15' C 0.8369(12) 0.0862(11) 0.03721(18) 0.102(4) Uani 0.50 1 d P A 2
H15D H 0.8961 0.1001 0.0396 0.07(4) Uiso 0.50 1 calc PR A 2
H15E H 0.8004 0.0537 0.0475 0.07(4) Uiso 0.50 1 calc PR A 2
H15F H 0.8352 0.1394 0.0356 0.03(2) Uiso 0.50 1 calc PR A 2
Cd1 Cd 0.3333 0.6667 -0.013810(6) 0.02759(10) Uani 1 3 d S . .
Cd2 Cd 0.3333 0.6667 0.047406(6) 0.03173(11) Uani 1 3 d S . .
Cd3 Cd 0.36042(2) 1.02709(2) 0.0833 0.03743(10) Uani 1 2 d S . .
I1 I 0.26536(2) 0.951775(19) 0.050210(4) 0.04427(9) Uani 1 1 d . . .
I2 I 0.519418(17) 1.031312(19) 0.081719(4) 0.04515(9) Uani 1 1 d . . .
N1 N 0.3333 0.6667 -0.04820(7) 0.0389(13) Uani 1 3 d S . .
N2 N 0.3387(2) 0.7980(2) -0.02221(4) 0.0336(6) Uani 1 1 d . . .
H2 H 0.2990 0.8023 -0.0148 0.040 Uiso 1 1 calc R . .
N3 N 0.4816(2) 0.7434(2) 0.05646(4) 0.0337(7) Uani 1 1 d . . .
H3 H 0.5096 0.7231 0.0491 0.040 Uiso 1 1 calc R . .
N4 N 0.3333 0.6667 0.08262(8) 0.0403(13) Uani 1 3 d S . .
N5 N 0.8073(3) 0.0368(2) 0.02133(5) 0.0474(9) Uani 1 1 d . . .
O1 O 0.3333 0.6667 0.01698(5) 0.0340(10) Uani 1 3 d S . .
O2 O 0.7670(3) 0.1282(3) 0.00837(6) 0.0717(11) Uani 1 1 d . . .

loop_
_atom_site_aniso_label
_atom_site_aniso_U_11
_atom_site_aniso_U_22
_atom_site_aniso_U_33
_atom_site_aniso_U_23
_atom_site_aniso_U_13
_atom_site_aniso_U_12
C1 0.059(3) 0.054(2) 0.0204(16) 0.0083(16) -0.0049(17) 0.028(2)
C2 0.055(2) 0.047(2) 0.0272(18) 0.0049(16) -0.0101(17) 0.027(2)
C3 0.051(2) 0.0314(19) 0.0304(18) 0.0081(15) -0.0055(17) 0.0144(17)
C4 0.0376(19) 0.0215(15) 0.0319(18) 0.0067(14) -0.0035(15) 0.0086(14)
C5 0.0362(19) 0.0350(19) 0.0343(19) 0.0032(16) 0.0064(16) 0.0124(16)
C6 0.0316(18) 0.0373(19) 0.042(2) 0.0029(16) -0.0009(16) 0.0172(16)
C7 0.0300(17) 0.0272(16) 0.0315(17) -0.0002(14) -0.0054(14) 0.0095(14)
C8 0.0334(18) 0.0242(16) 0.0307(17) -0.0012(14) -0.0029(14) 0.0105(14)
C9 0.0339(18) 0.0276(17) 0.0382(19) -0.0005(15) -0.0069(15) 0.0149(15)
C10 0.0379(19) 0.0364(19) 0.0324(18) -0.0030(15) -0.0112(16) 0.0166(16)
C11 0.047(2) 0.051(2) 0.0309(18) 0.0038(17) -0.0087(17) 0.026(2)
C12 0.058(3) 0.057(3) 0.0236(18) -0.0018(17) -0.0105(18) 0.027(2)
C13 0.049(3) 0.043(3) 0.041(3) -0.004(3) -0.007(3) 0.026(3)
C14 0.173(12) 0.112(8) 0.066(5) -0.019(6) -0.054(7) 0.106(9)
C15 0.084(6) 0.040(4) 0.099(7) -0.009(4) -0.021(5) 0.033(4)
C13' 0.049(3) 0.043(3) 0.041(3) -0.004(3) -0.007(3) 0.026(3)
C14' 0.084(6) 0.040(4) 0.099(7) -0.009(4) -0.021(5) 0.033(4)
C15' 0.173(12) 0.112(8) 0.066(5) -0.019(6) -0.054(7) 0.106(9)
Cd1 0.03052(14) 0.03052(14) 0.02174(19) 0.000 0.000 0.01526(7)
Cd2 0.03598(15) 0.03598(15) 0.0232(2) 0.000 0.000 0.01799(8)
Cd3 0.03549(14) 0.03549(14) 0.02924(19) -0.00649(8) 0.00649(8) 0.00868(16)
I1 0.05455(17) 0.04613(16) 0.03309(14) -0.01311(11) -0.00581(11) 0.02590(13)
I2 0.03168(13) 0.04603(16) 0.04223(15) -0.01653(12) 0.00443(10) 0.00781(11)
N1 0.049(2) 0.049(2) 0.019(2) 0.000 0.000 0.0243(10)
N2 0.0417(17) 0.0348(16) 0.0243(14) 0.0032(12) -0.0045(13) 0.0193(14)
N3 0.0352(16) 0.0365(16) 0.0300(15) 0.0010(13) -0.0047(13) 0.0184(14)
N4 0.049(2) 0.049(2) 0.024(3) 0.000 0.000 0.0243(10)
N5 0.062(2) 0.0427(19) 0.046(2) 0.0055(16) -0.0038(17) 0.0325(19)
O1 0.0449(16) 0.0449(16) 0.0122(18) 0.000 0.000 0.0225(8)
O2 0.098(3) 0.078(3) 0.074(2) 0.019(2) 0.005(2) 0.070(2)

loop_
_atom_type_symbol
_atom_type_description
_atom_type_scat_dispersion_real
_atom_type_scat_dispersion_imag
_atom_type_scat_source
C C 0.0033 0.0016 'International Tables Vol C Tables 4.2.6.8 and 6.1.1.4'
H H 0.0000 0.0000 'International Tables Vol C Tables 4.2.6.8 and 6.1.1.4'
Cd Cd -0.8075 1.2024 'International Tables Vol C Tables 4.2.6.8 and 6.1.1.4'
I I -0.4742 1.8119 'International Tables Vol C Tables 4.2.6.8 and 6.1.1.4'
N N 0.0061 0.0033 'International Tables Vol C Tables 4.2.6.8 and 6.1.1.4'
O O 0.0106 0.0060 'International Tables Vol C Tables 4.2.6.8 and 6.1.1.4'

loop_
_geom_angle_atom_site_label_1
_geom_angle_atom_site_label_2
_geom_angle_atom_site_label_3
_geom_angle
_geom_angle_site_symmetry_1
_geom_angle_site_symmetry_3
N1 C1 C2 112.1(3) . .
N1 C1 H1A 109.2 . .
C2 C1 H1A 109.2 . .
N1 C1 H1B 109.2 . .
C2 C1 H1B 109.2 . .
H1A C1 H1B 107.9 . .
N2 C2 C1 111.1(3) . .
N2 C2 H2A 109.4 . .
C1 C2 H2A 109.4 . .
N2 C2 H2B 109.4 . .
C1 C2 H2B 109.4 . .
H2A C2 H2B 108.0 . .
N2 C3 C4 109.0(3) . .
N2 C3 H3A 109.9 . .
C4 C3 H3A 109.9 . .
N2 C3 H3B 109.9 . .
C4 C3 H3B 109.9 . .
H3A C3 H3B 108.3 . .
C5 C4 C9 118.8(3) . .
C5 C4 C3 120.8(4) . .
C9 C4 C3 120.2(4) . .
C6 C5 C4 121.1(4) . .
C6 C5 H5 119.5 . .
C4 C5 H5 119.5 . .
C5 C6 C7 120.5(4) . .
C5 C6 H6 119.8 . .
C7 C6 H6 119.8 . .
C6 C7 C8 118.4(3) . .
C6 C7 C10 120.6(3) . .
C8 C7 C10 120.8(3) . .
C9 C8 C7 121.3(4) . .
C9 C8 H8 119.3 . .
C7 C8 H8 119.3 . .
C8 C9 C4 119.8(3) . .
C8 C9 H9 120.1 . .
C4 C9 H9 120.1 . .
C7 C10 N3 109.1(3) . .
C7 C10 H10A 109.9 . .
N3 C10 H10A 109.9 . .
C7 C10 H10B 109.9 . .
N3 C10 H10B 109.9 . .
H10A C10 H10B 108.3 . .
N3 C11 C12 110.9(3) . .
N3 C11 H11A 109.5 . .
C12 C11 H11A 109.5 . .
N3 C11 H11B 109.5 . .
C12 C11 H11B 109.5 . .
H11A C11 H11B 108.1 . .
N4 C12 C11 112.0(4) . .
N4 C12 H12A 109.2 . .
C11 C12 H12A 109.2 . .
N4 C12 H12B 109.2 . .
C11 C12 H12B 109.2 . .
H12A C12 H12B 107.9 . .
O2 C13 N5 116.1(7) . .
O2 C13 H13 122.0 . .
N5 C13 H13 122.0 . .
N5 C14 H14A 109.5 . .
N5 C14 H14B 109.5 . .
N5 C14 H14C 109.5 . .
N5 C15 H15A 109.5 . .
N5 C15 H15B 109.5 . .
N5 C15 H15C 109.5 . .
O2 C13' N5 115.5(7) . .
O2 C13' H13' 122.2 . .
N5 C13' H13' 122.2 . .
N5 C14' H14D 109.5 . .
N5 C14' H14E 109.5 . .
H14D C14' H14E 109.5 . .
N5 C14' H14F 109.5 . .
H14D C14' H14F 109.5 . .
H14E C14' H14F 109.5 . .
N5 C15' H15D 109.5 . .
N5 C15' H15E 109.5 . .
H15D C15' H15E 109.5 . .
N5 C15' H15F 109.5 . .
H15D C15' H15F 109.5 . .
H15E C15' H15F 109.5 . .
O1 Cd1 N2 104.84(7) . .
O1 Cd1 N2 104.84(7) . 2_665
N2 Cd1 N2 113.68(6) . 2_665
O1 Cd1 N2 104.84(7) . 3_565
N2 Cd1 N2 113.68(6) . 3_565
N2 Cd1 N2 113.68(6) 2_665 3_565
O1 Cd1 N1 180.0 . .
N2 Cd1 N1 75.16(7) . .
N2 Cd1 N1 75.16(7) 2_665 .
N2 Cd1 N1 75.16(7) 3_565 .
O1 Cd2 N3 105.98(8) . 2_665
O1 Cd2 N3 105.98(8) . .
N3 Cd2 N3 112.72(7) 2_665 .
O1 Cd2 N3 105.98(8) . 3_565
N3 Cd2 N3 112.72(7) 2_665 3_565
N3 Cd2 N3 112.72(7) . 3_565
O1 Cd2 N4 180.0 . .
N3 Cd2 N4 74.02(8) 2_665 .
N3 Cd2 N4 74.02(8) . .
N3 Cd2 N4 74.02(8) 3_565 .
I2 Cd3 I2 117.387(18) 18_454 .
I2 Cd3 I1 109.417(8) 18_454 18_454
I2 Cd3 I1 102.724(9) . 18_454
I2 Cd3 I1 102.722(9) 18_454 .
I2 Cd3 I1 109.411(8) . .
I1 Cd3 I1 115.750(18) 18_454 .
C1 N1 C1 111.3(2) . 2_665
C1 N1 C1 111.3(2) . 3_565
C1 N1 C1 111.3(2) 2_665 3_565
C1 N1 Cd1 107.6(2) . .
C1 N1 Cd1 107.6(2) 2_665 .
C1 N1 Cd1 107.6(2) 3_565 .
C2 N2 C3 111.3(3) . .
C2 N2 Cd1 108.0(2) . .
C3 N2 Cd1 118.3(2) . .
C2 N2 H2 106.2 . .
C3 N2 H2 106.2 . .
Cd1 N2 H2 106.2 . .
C11 N3 C10 111.2(3) . .
C11 N3 Cd2 109.5(2) . .
C10 N3 Cd2 117.3(2) . .
C11 N3 H3 106.1 . .
C10 N3 H3 106.1 . .
Cd2 N3 H3 106.1 . .
C12 N4 C12 111.7(2) 2_665 .
C12 N4 C12 111.7(2) 2_665 3_565
C12 N4 C12 111.7(2) . 3_565
C12 N4 Cd2 107.1(3) 2_665 .
C12 N4 Cd2 107.1(3) . .
C12 N4 Cd2 107.1(3) 3_565 .
C13' N5 C15' 123.1(7) . .
C13' N5 C13 62.1(5) . .
C15' N5 C13 61.7(7) . .
C13' N5 C15 62.1(6) . .
C15' N5 C15 173.2(10) . .
C13 N5 C15 122.5(6) . .
C13' N5 C14' 116.3(7) . .
C15' N5 C14' 119.9(8) . .
C13 N5 C14' 178.3(7) . .
C15 N5 C14' 56.1(7) . .
C13' N5 C14 173.7(9) . .
C15' N5 C14 53.9(7) . .
C13 N5 C14 115.5(7) . .
C15 N5 C14 121.4(8) . .
C14' N5 C14 66.1(7) . .
Cd2 O1 Cd1 180.0 . .
C13 O2 C13' 65.8(5) . .

loop_
_geom_bond_atom_site_label_1
_geom_bond_atom_site_label_2
_geom_bond_distance
_geom_bond_site_symmetry_2
C1 N1 1.474(4) .
C1 C2 1.511(6) .
C1 H1A 0.9700 .
C1 H1B 0.9700 .
C2 N2 1.488(4) .
C2 H2A 0.9700 .
C2 H2B 0.9700 .
C3 N2 1.491(5) .
C3 C4 1.501(5) .
C3 H3A 0.9700 .
C3 H3B 0.9700 .
C4 C5 1.389(6) .
C4 C9 1.394(5) .
C5 C6 1.378(5) .
C5 H5 0.9300 .
C6 C7 1.390(5) .
C6 H6 0.9300 .
C7 C8 1.390(5) .
C7 C10 1.500(5) .
C8 C9 1.384(5) .
C8 H8 0.9300 .
C9 H9 0.9300 .
C10 N3 1.503(5) .
C10 H10A 0.9700 .
C10 H10B 0.9700 .
C11 N3 1.484(5) .
C11 C12 1.518(6) .
C11 H11A 0.9700 .
C11 H11B 0.9700 .
C12 N4 1.477(5) .
C12 H12A 0.9700 .
C12 H12B 0.9700 .
C13 O2 1.293(9) .
C13 N5 1.369(9) .
C13 H13 0.9300 .
C14 N5 1.505(11) .
C14 H14A 0.9600 .
C14 H14B 0.9600 .
C14 H14C 0.9600 .
C15 N5 1.406(12) .
C15 H15A 0.9600 .
C15 H15B 0.9600 .
C15 H15C 0.9600 .
C13' O2 1.303(9) .
C13' N5 1.367(9) .
C13' H13' 0.9300 .
C14' N5 1.485(10) .
C14' H14D 0.9600 .
C14' H14E 0.9600 .
C14' H14F 0.9600 .
C15' N5 1.367(13) .
C15' H15D 0.9600 .
C15' H15E 0.9600 .
C15' H15F 0.9600 .
Cd1 O1 2.204(4) .
Cd1 N2 2.348(3) .
Cd1 N2 2.348(3) 2_665
Cd1 N2 2.348(3) 3_565
Cd1 N1 2.462(5) .
Cd2 O1 2.179(4) .
Cd2 N3 2.355(3) 2_665
Cd2 N3 2.355(3) .
Cd2 N3 2.355(3) 3_565
Cd2 N4 2.521(5) .
Cd3 I2 2.7676(3) 18_454
Cd3 I2 2.7677(3) .
Cd3 I1 2.8228(3) 18_454
Cd3 I1 2.8229(3) .
N1 C1 1.474(4) 2_665
N1 C1 1.474(4) 3_565
N2 H2 0.9100 .
N3 H3 0.9100 .
N4 C12 1.477(5) 2_665
N4 C12 1.477(5) 3_565
